data_4038349
loop_
_publ_author_name
'Ruggeri, Michele'
'Dombrowski, Amanda W.'
'Djuric, Stevan W.'
'Baxendale, Ian R.'

_publ_section_title
;
 A rearrangement of 3-hydroxyazetidines into 2-oxazolines.
;
_journal_name_full 'The Journal of organic chemistry'
_journal_paper_doi 10.1021/acs.joc.0c00656
_journal_year 2020
_chemical_formula_moiety 'C24 H30 N2 O3 S'
_chemical_formula_sum 'C24 H30 N2 O3 S'
_chemical_formula_weight 426.56
_space_group_crystal_system monoclinic
_space_group_IT_number 14
_space_group_name_Hall '-P 2yn'
_space_group_name_H-M_alt 'P 1 21/n 1'
_atom_sites_solution_hydrogens mixed
_atom_sites_solution_primary dual
_atom_sites_solution_secondary difmap
_audit_creation_date 2019-11-07
_audit_creation_method
;
Olex2 1.3-alpha
(compiled 2019.10.31 svn.r3677 for OlexSys, GUI svn.r5972)
;
_cell_angle_alpha 90
_cell_angle_beta 116.908(2)
_cell_angle_gamma 90
_cell_formula_units_Z 4
_cell_length_a 10.5538(7)
_cell_length_b 21.7626(14)
_cell_length_c 10.9319(7)
_cell_measurement_reflns_used 9941
_cell_measurement_temperature 273.15
_cell_measurement_theta_max 30.89
_cell_measurement_theta_min 2.29
_cell_volume 2239.0(3)
_computing_cell_refinement 'SAINT v8.38A (Bruker, 2017)'
_computing_data_collection 'APEX3 v.2016.1-0 (Bruker, 2016)'
_computing_data_reduction 'SAINT v8.38A (Bruker, 2017)'
_computing_molecular_graphics 'Olex2 1.3-alpha (Dolomanov et al., 2009)'
_computing_publication_material 'Olex2 1.3-alpha (Dolomanov et al., 2009)'
_computing_structure_refinement 'SHELXL 2018/3 (Sheldrick, 2015a)'
_computing_structure_solution 'SHELXT 2018/2 (Sheldrick, 2015)'
_diffrn_ambient_temperature 120
_diffrn_detector 'Bruker PHOTON 100 CMOS'
_diffrn_detector_area_resol_mean 10.4
_diffrn_detector_type 'CMOS sensor'
_diffrn_measured_fraction_theta_full 1.000
_diffrn_measured_fraction_theta_max 1.000
_diffrn_measurement_device '3-circle area detector diffractometer'
_diffrn_measurement_device_type 'Bruker D8 Venture'
_diffrn_measurement_method '\f and \w scans'
_diffrn_radiation_monochromator 'focusing mirrors'
_diffrn_radiation_probe x-ray
_diffrn_radiation_type MoK\a
_diffrn_radiation_wavelength 0.71073
_diffrn_reflns_av_R_equivalents 0.0418
_diffrn_reflns_av_unetI/netI 0.0287
_diffrn_reflns_Laue_measured_fraction_full 1.000
_diffrn_reflns_Laue_measured_fraction_max 1.000
_diffrn_reflns_limit_h_max 14
_diffrn_reflns_limit_h_min -14
_diffrn_reflns_limit_k_max 30
_diffrn_reflns_limit_k_min -30
_diffrn_reflns_limit_l_max 15
_diffrn_reflns_limit_l_min -15
_diffrn_reflns_number 49376
_diffrn_reflns_point_group_measured_fraction_full 1.000
_diffrn_reflns_point_group_measured_fraction_max 1.000
_diffrn_reflns_theta_full 29.995
_diffrn_reflns_theta_max 29.995
_diffrn_reflns_theta_min 2.226
_diffrn_source 'microfocus sealed X-ray tube'
_diffrn_source_current 1.0
_diffrn_source_power 0.05
_diffrn_source_type 'Incoatec I\mS microsource'
_diffrn_source_voltage 50.0
_diffrn_standards_number 0
_exptl_absorpt_coefficient_mu 0.172
_exptl_absorpt_correction_T_max 1.0000
_exptl_absorpt_correction_T_min 0.9711
_exptl_absorpt_correction_type multi-scan
_exptl_absorpt_process_details
;
SADABS-2016/2 (Bruker, 2016) was used for absorption correction.
wR2(int) was 0.0899 before and 0.0460 after correction.
The Ratio of minimum to maximum transmission is 0.9711.
The \l/2 correction factor is Not present.
;
_exptl_crystal_colour colourless
_exptl_crystal_colour_primary colourless
_exptl_crystal_density_diffrn 1.265
_exptl_crystal_description block
_exptl_crystal_F_000 912
_exptl_crystal_size_max 0.318
_exptl_crystal_size_mid 0.237
_exptl_crystal_size_min 0.17
_refine_diff_density_max 0.377
_refine_diff_density_min -0.438
_refine_diff_density_rms 0.050
_refine_ls_extinction_coef 0.0036(10)
_refine_ls_extinction_expression Fc^*^=kFc[1+0.001xFc^2^\l^3^/sin(2\q)]^-1/4^
_refine_ls_extinction_method 'SHELXL-2018/3 (Sheldrick, 2015a)'
_refine_ls_goodness_of_fit_ref 1.039
_refine_ls_hydrogen_treatment mixed
_refine_ls_matrix_type full
_refine_ls_number_parameters 284
_refine_ls_number_reflns 6522
_refine_ls_number_restraints 0
_refine_ls_restrained_S_all 1.039
_refine_ls_R_factor_all 0.0572
_refine_ls_R_factor_gt 0.0399
_refine_ls_shift/su_max 0.008
_refine_ls_shift/su_mean 0.000
_refine_ls_structure_factor_coef Fsqd
_refine_ls_weighting_details 'w=1/[\s^2^(Fo^2^)+(0.0570P)^2^+0.6728P] where P=(Fo^2^+2Fc^2^)/3'
_refine_ls_weighting_scheme calc
_refine_ls_wR_factor_gt 0.1014
_refine_ls_wR_factor_ref 0.1099
_reflns_Friedel_coverage 0.000
_reflns_number_gt 5084
_reflns_number_total 6522
_reflns_threshold_expression 'I > 2\s(I)'
_cod_data_source_file 19srv332.cif
_cod_data_source_block 19srv332
_cod_depositor_comments
;
The following automatic conversions were performed:

data item '_diffrn_radiation_probe' value 'X-ray' was changed to
'x-ray' in accordance with the
/home/data/users/saulius/crontab/automatic-downloads/rss-feeds/ACS/lib/dictionaries/cif_core.dic
dictionary named 'cif_core.dic' version 2.4.2 last updated on
2011-04-26.

Automatic conversion script
Id: cif_fix_values 7556 2019-12-06 15:28:31Z antanas 
;
_cod_database_code 4038349
_olex2_refinement_description
;
1. Fixed Uiso
 At 1.2 times of:
  All C(H) groups, All C(H,H) groups
2. Others
 Uiso(H17A)=Uiso(H17B)=Uiso(H17C)=FVAR(1)
 Uiso(H24A)=Uiso(H24B)=Uiso(H24C)=FVAR(2)
3.a Secondary CH2 refined with riding coordinates:
 C1(H1A,H1B), C5(H5A,H5B), C6(H6A,H6B), C7(H7A,H7B), C8(H8A,H8B), C9(H9A,H9B),
 C10(H10A,H10B)
3.b Aromatic/amide H refined with riding coordinates:
 C12(H12), C13(H13), C15(H15), C16(H16), C19(H19), C20(H20), C22(H22), C23(H23)
3.c Idealised Me refined as rotating group:
 C17(H17A,H17B,H17C), C24(H24A,H24B,H24C)
;
_oslims_operator_name 'Dr A Batsanov'
_oslims_operator_uuid 642c0cab-15e1-4db6-aabf-d1e3f44b6814
_oslims_submitter_name 'Mr Michele Ruggeri'
_oslims_submitter_uuid 1a56f251-525c-414f-9d37-3e740585b168
_shelx_estimated_absorpt_t_min 0.947
_shelx_estimated_absorpt_t_max 0.971
_shelx_shelxl_version_number 2018/3
_shelx_space_group_comment
;
The symmetry employed for this shelxl refinement is uniquely defined
by the following loop, which should always be used as a source of
symmetry information in preference to the above space-group names.
They are only intended as comments.
;

loop_
_space_group_symop_operation_xyz
'x, y, z'
'-x+1/2, y+1/2, -z+1/2'
'-x, -y, -z'
'x-1/2, -y-1/2, z-1/2'

loop_
_atom_site_label
_atom_site_type_symbol
_atom_site_fract_x
_atom_site_fract_y
_atom_site_fract_z
_atom_site_U_iso_or_equiv
_atom_site_adp_type
_atom_site_occupancy
_atom_site_site_symmetry_order
_atom_site_calc_flag
_atom_site_refinement_flags_posn
_atom_site_refinement_flags_adp
_atom_site_refinement_flags_occupancy
_atom_site_disorder_assembly
_atom_site_disorder_group
S S 0.26503(3) 0.49473(2) 0.72875(3) 0.01862(8) Uani 1 1 d . . . . .
O1 O 0.11532(10) 0.48303(5) 0.66509(10) 0.0267(2) Uani 1 1 d . . . . .
O2 O 0.35076(10) 0.47752(5) 0.86912(9) 0.0256(2) Uani 1 1 d . . . . .
O3 O 0.39604(10) 0.30547(5) 0.73565(11) 0.0328(2) Uani 1 1 d . . . . .
N1 N 0.33062(10) 0.45909(5) 0.63714(10) 0.0173(2) Uani 1 1 d . . . . .
N2 N 0.49902(11) 0.34968(5) 0.61599(11) 0.0232(2) Uani 1 1 d . . . . .
C1 C 0.48731(12) 0.45362(5) 0.70213(12) 0.0178(2) Uani 1 1 d . . . . .
H1A H 0.527458 0.479187 0.786124 0.021 Uiso 1 1 calc R U . . .
H1B H 0.521551 0.470769 0.638555 0.021 Uiso 1 1 calc R U . . .
C2 C 0.54613(12) 0.38747(5) 0.74127(12) 0.0182(2) Uani 1 1 d . . . . .
C3 C 0.48678(14) 0.35254(6) 0.82758(14) 0.0241(3) Uani 1 1 d . . . . .
H3A H 0.5585(17) 0.3318(8) 0.9045(16) 0.028(4) Uiso 1 1 d . . . . .
H3B H 0.4284(16) 0.3780(7) 0.8552(15) 0.021(4) Uiso 1 1 d . . . . .
C4 C 0.41826(14) 0.30815(6) 0.62258(14) 0.0285(3) Uani 1 1 d . . . . .
C5 C 0.34333(18) 0.25966(7) 0.51687(17) 0.0423(4) Uani 1 1 d . . . . .
H5A H 0.259886 0.245119 0.527352 0.051 Uiso 1 1 calc R U . . .
H5B H 0.408185 0.224278 0.534158 0.051 Uiso 1 1 calc R U . . .
C6 C 0.29360(16) 0.28154(7) 0.36971(16) 0.0353(3) Uani 1 1 d . . . . .
H6A H 0.368267 0.307897 0.366063 0.042 Uiso 1 1 calc R U . . .
H6B H 0.281392 0.245390 0.310422 0.042 Uiso 1 1 calc R U . . .
C7 C 0.15472(15) 0.31738(7) 0.31271(14) 0.0300(3) Uani 1 1 d . . . . .
H7A H 0.078953 0.289605 0.309451 0.036 Uiso 1 1 calc R U . . .
H7B H 0.129810 0.329426 0.217172 0.036 Uiso 1 1 calc R U . . .
C8 C 0.15471(14) 0.37514(6) 0.39232(14) 0.0253(3) Uani 1 1 d . . . . .
H8A H 0.056725 0.391628 0.352314 0.030 Uiso 1 1 calc R U . . .
H8B H 0.181159 0.363255 0.488272 0.030 Uiso 1 1 calc R U . . .
C9 C 0.25404(14) 0.42632(6) 0.39399(13) 0.0222(2) Uani 1 1 d . . . . .
H9A H 0.350343 0.409221 0.423098 0.027 Uiso 1 1 calc R U . . .
H9B H 0.220050 0.442902 0.300045 0.027 Uiso 1 1 calc R U . . .
C10 C 0.26198(14) 0.47803(6) 0.49024(12) 0.0212(2) Uani 1 1 d . . . . .
H10A H 0.316222 0.512626 0.478171 0.025 Uiso 1 1 calc R U . . .
H10B H 0.164642 0.492869 0.465208 0.025 Uiso 1 1 calc R U . . .
C11 C 0.29067(13) 0.57376(6) 0.71445(13) 0.0213(2) Uani 1 1 d . . . . .
C12 C 0.18832(15) 0.60739(6) 0.60689(15) 0.0274(3) Uani 1 1 d . . . . .
H12 H 0.102564 0.588438 0.543377 0.033 Uiso 1 1 calc R U . . .
C13 C 0.21339(18) 0.66894(7) 0.59383(17) 0.0360(3) Uani 1 1 d . . . . .
H13 H 0.143417 0.692293 0.521295 0.043 Uiso 1 1 calc R U . . .
C14 C 0.33917(19) 0.69718(7) 0.6850(2) 0.0405(4) Uani 1 1 d . . . . .
C15 C 0.43928(17) 0.66270(7) 0.79191(19) 0.0381(4) Uani 1 1 d . . . . .
H15 H 0.525032 0.681696 0.855288 0.046 Uiso 1 1 calc R U . . .
C16 C 0.41673(15) 0.60119(6) 0.80807(15) 0.0285(3) Uani 1 1 d . . . . .
H16 H 0.486016 0.578096 0.881712 0.034 Uiso 1 1 calc R U . . .
C17 C 0.3650(2) 0.76415(8) 0.6676(3) 0.0648(6) Uani 1 1 d . . . . .
H17A H 0.339084 0.772343 0.570948 0.116(6) Uiso 1 1 calc R U . . .
H17B H 0.465691 0.773790 0.723947 0.116(6) Uiso 1 1 calc R U . . .
H17C H 0.306978 0.789767 0.696431 0.116(6) Uiso 1 1 calc R U . . .
C18 C 0.70658(12) 0.39409(5) 0.81227(12) 0.0172(2) Uani 1 1 d . . . . .
C19 C 0.77783(13) 0.41057(6) 0.95033(13) 0.0220(2) Uani 1 1 d . . . . .
H19 H 0.725725 0.416181 1.001158 0.026 Uiso 1 1 calc R U . . .
C20 C 0.92382(13) 0.41886(6) 1.01418(13) 0.0233(3) Uani 1 1 d . . . . .
H20 H 0.970391 0.429879 1.108439 0.028 Uiso 1 1 calc R U . . .
C21 C 1.00358(13) 0.41135(6) 0.94267(13) 0.0212(2) Uani 1 1 d . . . . .
C22 C 0.93120(13) 0.39655(6) 0.80395(13) 0.0220(2) Uani 1 1 d . . . . .
H22 H 0.982876 0.392416 0.752332 0.026 Uiso 1 1 calc R U . . .
C23 C 0.78528(13) 0.38773(6) 0.73952(12) 0.0203(2) Uani 1 1 d . . . . .
H23 H 0.738606 0.377258 0.644947 0.024 Uiso 1 1 calc R U . . .
C24 C 1.16295(13) 0.41829(7) 1.01249(15) 0.0294(3) Uani 1 1 d . . . . .
H24A H 1.188651 0.457495 1.061849 0.055(3) Uiso 1 1 calc R U . . .
H24B H 1.198171 0.417431 0.943526 0.055(3) Uiso 1 1 calc R U . . .
H24C H 1.205649 0.384443 1.077469 0.055(3) Uiso 1 1 calc R U . . .

loop_
_atom_site_aniso_label
_atom_site_aniso_U_11
_atom_site_aniso_U_22
_atom_site_aniso_U_33
_atom_site_aniso_U_23
_atom_site_aniso_U_13
_atom_site_aniso_U_12
S 0.01495(14) 0.02198(15) 0.01986(15) 0.00223(11) 0.00870(11) 0.00102(11)
O1 0.0162(4) 0.0328(5) 0.0320(5) 0.0030(4) 0.0117(4) -0.0008(4)
O2 0.0249(5) 0.0327(5) 0.0199(4) 0.0047(4) 0.0109(4) 0.0024(4)
O3 0.0255(5) 0.0241(5) 0.0397(6) 0.0073(4) 0.0067(4) -0.0077(4)
N1 0.0141(5) 0.0196(5) 0.0168(5) 0.0017(4) 0.0059(4) 0.0020(4)
N2 0.0187(5) 0.0171(5) 0.0254(5) -0.0028(4) 0.0027(4) 0.0011(4)
C1 0.0142(5) 0.0165(5) 0.0220(6) 0.0024(4) 0.0076(4) 0.0006(4)
C2 0.0152(5) 0.0164(5) 0.0207(6) 0.0017(4) 0.0060(4) 0.0009(4)
C3 0.0188(6) 0.0210(6) 0.0295(7) 0.0076(5) 0.0083(5) -0.0003(5)
C4 0.0219(6) 0.0177(6) 0.0323(7) 0.0043(5) 0.0003(5) 0.0011(5)
C5 0.0366(8) 0.0179(6) 0.0455(9) -0.0007(6) -0.0052(7) -0.0049(6)
C6 0.0314(8) 0.0238(7) 0.0404(8) -0.0119(6) 0.0072(6) -0.0025(6)
C7 0.0264(7) 0.0278(7) 0.0268(7) -0.0037(5) 0.0040(5) -0.0064(5)
C8 0.0184(6) 0.0290(7) 0.0234(6) -0.0006(5) 0.0050(5) -0.0012(5)
C9 0.0226(6) 0.0233(6) 0.0180(5) -0.0002(4) 0.0068(5) 0.0008(5)
C10 0.0224(6) 0.0212(6) 0.0169(5) 0.0034(4) 0.0062(5) 0.0038(5)
C11 0.0218(6) 0.0208(6) 0.0257(6) -0.0010(5) 0.0144(5) 0.0011(5)
C12 0.0272(7) 0.0268(7) 0.0309(7) 0.0029(5) 0.0156(6) 0.0064(5)
C13 0.0432(9) 0.0267(7) 0.0462(9) 0.0096(6) 0.0273(7) 0.0117(6)
C14 0.0481(10) 0.0223(7) 0.0677(11) 0.0021(7) 0.0409(9) 0.0021(6)
C15 0.0343(8) 0.0288(7) 0.0557(10) -0.0113(7) 0.0242(7) -0.0079(6)
C16 0.0252(7) 0.0281(7) 0.0327(7) -0.0060(5) 0.0136(6) -0.0015(5)
C17 0.0701(14) 0.0259(8) 0.117(2) 0.0065(10) 0.0585(14) -0.0011(9)
C18 0.0139(5) 0.0146(5) 0.0212(6) 0.0017(4) 0.0061(4) 0.0014(4)
C19 0.0182(6) 0.0259(6) 0.0226(6) -0.0019(5) 0.0099(5) 0.0002(5)
C20 0.0187(6) 0.0261(6) 0.0208(6) -0.0014(5) 0.0052(5) -0.0016(5)
C21 0.0159(5) 0.0187(6) 0.0266(6) 0.0055(5) 0.0076(5) 0.0008(4)
C22 0.0207(6) 0.0228(6) 0.0255(6) 0.0053(5) 0.0131(5) 0.0028(5)
C23 0.0205(6) 0.0200(6) 0.0191(6) 0.0030(4) 0.0077(5) 0.0024(4)
C24 0.0167(6) 0.0354(7) 0.0328(7) 0.0065(6) 0.0083(5) -0.0029(5)

loop_
_atom_type_symbol
_atom_type_description
_atom_type_scat_dispersion_real
_atom_type_scat_dispersion_imag
_atom_type_scat_source
C C 0.0033 0.0016 'International Tables Vol C Tables 4.2.6.8 and 6.1.1.4'
H H 0.0000 0.0000 'International Tables Vol C Tables 4.2.6.8 and 6.1.1.4'
N N 0.0061 0.0033 'International Tables Vol C Tables 4.2.6.8 and 6.1.1.4'
O O 0.0106 0.0060 'International Tables Vol C Tables 4.2.6.8 and 6.1.1.4'
S S 0.1246 0.1234 'International Tables Vol C Tables 4.2.6.8 and 6.1.1.4'

loop_
_exptl_crystal_face_index_h
_exptl_crystal_face_index_k
_exptl_crystal_face_index_l
_exptl_crystal_face_perp_dist
0.00 1.00 1.00 0.1280
0.00 -1.00 -1.00 0.1040
1.00 -2.00 -1.00 0.0730
-1.00 2.00 1.00 0.1170
-1.00 2.00 2.00 0.1200
1.00 -2.00 1.00 0.1440
-1.00 2.00 -1.00 0.1350
0.00 0.00 -1.00 0.1110
-1.00 0.00 2.00 0.1150
0.00 -1.00 1.00 0.1370
1.00 0.00 -2.00 0.0960
-1.00 0.00 1.00 0.1150
-1.00 -2.00 2.00 0.0980
0.00 2.00 -1.00 0.1070
2.00 1.00 -2.00 0.0630
0.00 1.00 0.00 0.0850
0.00 -1.00 0.00 0.0840
1.00 2.00 0.00 0.1020
-1.00 -2.00 0.00 0.1060

loop_
_geom_angle_atom_site_label_1
_geom_angle_atom_site_label_2
_geom_angle_atom_site_label_3
_geom_angle
_geom_angle_site_symmetry_1
_geom_angle_site_symmetry_3
_geom_angle_publ_flag
O1 S O2 119.78(6) . . ?
O1 S N1 107.21(6) . . ?
O1 S C11 108.12(6) . . ?
O2 S N1 107.01(5) . . ?
O2 S C11 107.60(6) . . ?
N1 S C11 106.42(5) . . ?
C4 O3 C3 105.55(10) . . ?
C1 N1 S 115.59(8) . . ?
C1 N1 C10 115.60(9) . . ?
C10 N1 S 113.08(8) . . ?
C4 N2 C2 107.30(11) . . ?
N1 C1 H1A 108.4 . . ?
N1 C1 H1B 108.4 . . ?
N1 C1 C2 115.36(9) . . ?
H1A C1 H1B 107.5 . . ?
C2 C1 H1A 108.4 . . ?
C2 C1 H1B 108.4 . . ?
N2 C2 C1 109.66(9) . . ?
N2 C2 C3 103.45(10) . . ?
N2 C2 C18 110.89(10) . . ?
C3 C2 C1 113.74(10) . . ?
C18 C2 C1 105.54(9) . . ?
C18 C2 C3 113.63(10) . . ?
O3 C3 C2 104.29(10) . . ?
O3 C3 H3A 106.8(10) . . ?
O3 C3 H3B 107.8(9) . . ?
C2 C3 H3A 113.0(10) . . ?
C2 C3 H3B 113.4(9) . . ?
H3A C3 H3B 111.0(13) . . ?
O3 C4 C5 115.01(13) . . ?
N2 C4 O3 118.67(12) . . ?
N2 C4 C5 126.32(15) . . ?
C4 C5 H5A 108.8 . . ?
C4 C5 H5B 108.8 . . ?
C4 C5 C6 113.77(12) . . ?
H5A C5 H5B 107.7 . . ?
C6 C5 H5A 108.8 . . ?
C6 C5 H5B 108.8 . . ?
C5 C6 H6A 108.9 . . ?
C5 C6 H6B 108.9 . . ?
H6A C6 H6B 107.7 . . ?
C7 C6 C5 113.56(14) . . ?
C7 C6 H6A 108.9 . . ?
C7 C6 H6B 108.9 . . ?
C6 C7 H7A 108.3 . . ?
C6 C7 H7B 108.3 . . ?
C6 C7 C8 115.86(11) . . ?
H7A C7 H7B 107.4 . . ?
C8 C7 H7A 108.3 . . ?
C8 C7 H7B 108.3 . . ?
C7 C8 H8A 108.4 . . ?
C7 C8 H8B 108.4 . . ?
H8A C8 H8B 107.5 . . ?
C9 C8 C7 115.50(11) . . ?
C9 C8 H8A 108.4 . . ?
C9 C8 H8B 108.4 . . ?
C8 C9 H9A 109.2 . . ?
C8 C9 H9B 109.2 . . ?
H9A C9 H9B 107.9 . . ?
C10 C9 C8 111.86(11) . . ?
C10 C9 H9A 109.2 . . ?
C10 C9 H9B 109.2 . . ?
N1 C10 C9 112.93(10) . . ?
N1 C10 H10A 109.0 . . ?
N1 C10 H10B 109.0 . . ?
C9 C10 H10A 109.0 . . ?
C9 C10 H10B 109.0 . . ?
H10A C10 H10B 107.8 . . ?
C12 C11 S 119.85(10) . . ?
C12 C11 C16 120.90(13) . . ?
C16 C11 S 119.19(10) . . ?
C11 C12 H12 120.5 . . ?
C13 C12 C11 118.97(14) . . ?
C13 C12 H12 120.5 . . ?
C12 C13 H13 119.4 . . ?
C12 C13 C14 121.21(15) . . ?
C14 C13 H13 119.4 . . ?
C13 C14 C17 120.26(17) . . ?
C15 C14 C13 118.70(14) . . ?
C15 C14 C17 121.04(18) . . ?
C14 C15 H15 119.3 . . ?
C16 C15 C14 121.37(15) . . ?
C16 C15 H15 119.3 . . ?
C11 C16 H16 120.6 . . ?
C15 C16 C11 118.85(14) . . ?
C15 C16 H16 120.6 . . ?
C14 C17 H17A 109.5 . . ?
C14 C17 H17B 109.5 . . ?
C14 C17 H17C 109.5 . . ?
H17A C17 H17B 109.5 . . ?
H17A C17 H17C 109.5 . . ?
H17B C17 H17C 109.5 . . ?
C19 C18 C2 120.57(11) . . ?
C23 C18 C2 120.97(11) . . ?
C23 C18 C19 118.34(11) . . ?
C18 C19 H19 119.6 . . ?
C20 C19 C18 120.71(12) . . ?
C20 C19 H19 119.6 . . ?
C19 C20 H20 119.4 . . ?
C19 C20 C21 121.23(12) . . ?
C21 C20 H20 119.4 . . ?
C20 C21 C24 121.54(12) . . ?
C22 C21 C20 117.72(11) . . ?
C22 C21 C24 120.74(12) . . ?
C21 C22 H22 119.3 . . ?
C23 C22 C21 121.40(12) . . ?
C23 C22 H22 119.3 . . ?
C18 C23 H23 119.7 . . ?
C22 C23 C18 120.56(11) . . ?
C22 C23 H23 119.7 . . ?
C21 C24 H24A 109.5 . . ?
C21 C24 H24B 109.5 . . ?
C21 C24 H24C 109.5 . . ?
H24A C24 H24B 109.5 . . ?
H24A C24 H24C 109.5 . . ?
H24B C24 H24C 109.5 . . ?

loop_
_geom_bond_atom_site_label_1
_geom_bond_atom_site_label_2
_geom_bond_distance
_geom_bond_site_symmetry_2
_geom_bond_publ_flag
S O1 1.4319(10) . ?
S O2 1.4342(9) . ?
S N1 1.6466(10) . ?
S C11 1.7590(13) . ?
O3 C3 1.4511(17) . ?
O3 C4 1.3596(19) . ?
N1 C1 1.4799(15) . ?
N1 C10 1.4902(15) . ?
N2 C2 1.4774(16) . ?
N2 C4 1.2665(17) . ?
C1 H1A 0.9900 . ?
C1 H1B 0.9900 . ?
C1 C2 1.5494(16) . ?
C2 C3 1.5476(17) . ?
C2 C18 1.5169(16) . ?
C3 H3A 0.952(16) . ?
C3 H3B 0.972(15) . ?
C4 C5 1.499(2) . ?
C5 H5A 0.9900 . ?
C5 H5B 0.9900 . ?
C5 C6 1.525(2) . ?
C6 H6A 0.9900 . ?
C6 H6B 0.9900 . ?
C6 C7 1.523(2) . ?
C7 H7A 0.9900 . ?
C7 H7B 0.9900 . ?
C7 C8 1.5290(19) . ?
C8 H8A 0.9900 . ?
C8 H8B 0.9900 . ?
C8 C9 1.5240(18) . ?
C9 H9A 0.9900 . ?
C9 H9B 0.9900 . ?
C9 C10 1.5168(18) . ?
C10 H10A 0.9900 . ?
C10 H10B 0.9900 . ?
C11 C12 1.3912(19) . ?
C11 C16 1.3934(19) . ?
C12 H12 0.9500 . ?
C12 C13 1.385(2) . ?
C13 H13 0.9500 . ?
C13 C14 1.391(2) . ?
C14 C15 1.388(2) . ?
C14 C17 1.511(2) . ?
C15 H15 0.9500 . ?
C15 C16 1.385(2) . ?
C16 H16 0.9500 . ?
C17 H17A 0.9800 . ?
C17 H17B 0.9800 . ?
C17 H17C 0.9800 . ?
C18 C19 1.3946(17) . ?
C18 C23 1.3927(17) . ?
C19 H19 0.9500 . ?
C19 C20 1.3857(17) . ?
C20 H20 0.9500 . ?
C20 C21 1.3936(18) . ?
C21 C22 1.3923(18) . ?
C21 C24 1.5075(17) . ?
C22 H22 0.9500 . ?
C22 C23 1.3866(17) . ?
C23 H23 0.9500 . ?
C24 H24A 0.9800 . ?
C24 H24B 0.9800 . ?
C24 H24C 0.9800 . ?

loop_
_geom_torsion_atom_site_label_1
_geom_torsion_atom_site_label_2
_geom_torsion_atom_site_label_3
_geom_torsion_atom_site_label_4
_geom_torsion
_geom_torsion_site_symmetry_1
_geom_torsion_site_symmetry_2
_geom_torsion_site_symmetry_3
_geom_torsion_site_symmetry_4
_geom_torsion_publ_flag
S N1 C1 C2 112.42(10) . . . . ?
S N1 C10 C9 -147.20(9) . . . . ?
S C11 C12 C13 -177.10(11) . . . . ?
S C11 C16 C15 176.70(11) . . . . ?
O1 S N1 C1 -166.79(8) . . . . ?
O1 S N1 C10 56.75(9) . . . . ?
O1 S C11 C12 -26.79(12) . . . . ?
O1 S C11 C16 156.06(10) . . . . ?
O2 S N1 C1 -37.12(9) . . . . ?
O2 S N1 C10 -173.58(8) . . . . ?
O2 S C11 C12 -157.48(10) . . . . ?
O2 S C11 C16 25.36(12) . . . . ?
O3 C4 C5 C6 145.48(14) . . . . ?
N1 S C11 C12 88.10(11) . . . . ?
N1 S C11 C16 -89.05(11) . . . . ?
N1 C1 C2 N2 63.59(13) . . . . ?
N1 C1 C2 C3 -51.68(14) . . . . ?
N1 C1 C2 C18 -176.91(9) . . . . ?
N2 C2 C3 O3 -8.50(12) . . . . ?
N2 C2 C18 C19 -159.91(11) . . . . ?
N2 C2 C18 C23 24.19(15) . . . . ?
N2 C4 C5 C6 -35.2(2) . . . . ?
C1 N1 C10 C9 76.35(13) . . . . ?
C1 C2 C3 O3 110.39(11) . . . . ?
C1 C2 C18 C19 81.40(13) . . . . ?
C1 C2 C18 C23 -94.49(12) . . . . ?
C2 N2 C4 O3 -1.84(15) . . . . ?
C2 N2 C4 C5 178.89(13) . . . . ?
C2 C18 C19 C20 -177.61(11) . . . . ?
C2 C18 C23 C22 177.12(11) . . . . ?
C3 O3 C4 N2 -4.04(16) . . . . ?
C3 O3 C4 C5 175.31(11) . . . . ?
C3 C2 C18 C19 -43.89(15) . . . . ?
C3 C2 C18 C23 140.21(12) . . . . ?
C4 O3 C3 C2 7.60(13) . . . . ?
C4 N2 C2 C1 -115.21(11) . . . . ?
C4 N2 C2 C3 6.46(13) . . . . ?
C4 N2 C2 C18 128.62(11) . . . . ?
C4 C5 C6 C7 -80.96(17) . . . . ?
C5 C6 C7 C8 58.63(17) . . . . ?
C6 C7 C8 C9 64.64(17) . . . . ?
C7 C8 C9 C10 -172.40(11) . . . . ?
C8 C9 C10 N1 66.70(14) . . . . ?
C10 N1 C1 C2 -112.22(11) . . . . ?
C11 S N1 C1 77.71(9) . . . . ?
C11 S N1 C10 -58.75(9) . . . . ?
C11 C12 C13 C14 0.8(2) . . . . ?
C12 C11 C16 C15 -0.4(2) . . . . ?
C12 C13 C14 C15 -1.1(2) . . . . ?
C12 C13 C14 C17 179.15(16) . . . . ?
C13 C14 C15 C16 0.7(2) . . . . ?
C14 C15 C16 C11 0.1(2) . . . . ?
C16 C11 C12 C13 0.0(2) . . . . ?
C17 C14 C15 C16 -179.59(16) . . . . ?
C18 C2 C3 O3 -128.82(10) . . . . ?
C18 C19 C20 C21 0.3(2) . . . . ?
C19 C18 C23 C22 1.13(18) . . . . ?
C19 C20 C21 C22 1.41(19) . . . . ?
C19 C20 C21 C24 -178.01(12) . . . . ?
C20 C21 C22 C23 -1.90(18) . . . . ?
C21 C22 C23 C18 0.64(19) . . . . ?
C23 C18 C19 C20 -1.61(18) . . . . ?
C24 C21 C22 C23 177.53(12) . . . . ?
